data_4033113
loop_
_publ_author_name
'Zhang, Ying'
'Sun, Feiye'
'Dan, Wenyan'
'Fang, Xiangdong'

_publ_section_title
;
 Friedel-Crafts Acylation Reactions of BN-Substituted Arenes.
;
_journal_issue 23
_journal_name_full 'The Journal of organic chemistry'
_journal_page_first 12877
_journal_page_last 12887
_journal_paper_doi 10.1021/acs.joc.7b02343
_journal_volume 82
_journal_year 2017
_chemical_formula_sum 'C17 H23 B N2 O'
_chemical_formula_weight 282.18
_space_group_crystal_system monoclinic
_space_group_IT_number 14
_space_group_name_Hall '-P 2ybc'
_space_group_name_H-M_alt 'P 1 21/c 1'
_symmetry_space_group_name_Hall '-P 2ybc'
_symmetry_space_group_name_H-M 'P 1 21/c 1'
_atom_sites_solution_hydrogens geom
_audit_creation_method SHELXL-2014/7
_cell_angle_alpha 90
_cell_angle_beta 93.173(2)
_cell_angle_gamma 90
_cell_formula_units_Z 4
_cell_length_a 7.6038(5)
_cell_length_b 16.0985(10)
_cell_length_c 13.4899(9)
_cell_measurement_reflns_used 4792
_cell_measurement_temperature 123(2)
_cell_measurement_theta_max 23.91
_cell_measurement_theta_min 2.53
_cell_volume 1648.76(19)
_computing_cell_refinement 'Bruker SAINT'
_computing_data_collection 'Bruker APEX3'
_computing_data_reduction 'Bruker SAINT'
_computing_molecular_graphics 'Bruker SHELXTL'
_computing_publication_material 'Bruker SHELXTL'
_computing_structure_refinement 'SHELXL-2014/7 (Sheldrick, 2014)'
_computing_structure_solution 'SHELXS-97 (Sheldrick 2008)'
_diffrn_ambient_temperature 123(2)
_diffrn_measured_fraction_theta_full 0.998
_diffrn_measured_fraction_theta_max 0.998
_diffrn_measurement_device_type 'Bruker APEX-III CMOS'
_diffrn_measurement_method '\f and \w scans'
_diffrn_radiation_type MoK\a
_diffrn_radiation_wavelength 0.71073
_diffrn_reflns_av_R_equivalents 0.0912
_diffrn_reflns_av_unetI/netI 0.0504
_diffrn_reflns_Laue_measured_fraction_full 0.998
_diffrn_reflns_Laue_measured_fraction_max 0.998
_diffrn_reflns_limit_h_max 9
_diffrn_reflns_limit_h_min -9
_diffrn_reflns_limit_k_max 19
_diffrn_reflns_limit_k_min -19
_diffrn_reflns_limit_l_max 16
_diffrn_reflns_limit_l_min -15
_diffrn_reflns_number 20851
_diffrn_reflns_point_group_measured_fraction_full 0.998
_diffrn_reflns_point_group_measured_fraction_max 0.998
_diffrn_reflns_theta_full 25.024
_diffrn_reflns_theta_max 25.024
_diffrn_reflns_theta_min 2.683
_exptl_absorpt_coefficient_mu 0.070
_exptl_absorpt_correction_type multi-scan
_exptl_absorpt_process_details sadabs
_exptl_crystal_colour colourless
_exptl_crystal_density_diffrn 1.137
_exptl_crystal_description BLOCK
_exptl_crystal_F_000 608
_exptl_crystal_size_max 0.120
_exptl_crystal_size_mid 0.110
_exptl_crystal_size_min 0.080
_exptl_transmission_factor_max 0.7456
_exptl_transmission_factor_min 0.6783
_refine_diff_density_max 0.545
_refine_diff_density_min -0.166
_refine_diff_density_rms 0.046
_refine_ls_extinction_method none
_refine_ls_goodness_of_fit_ref 1.040
_refine_ls_hydrogen_treatment constr
_refine_ls_matrix_type full
_refine_ls_number_parameters 196
_refine_ls_number_reflns 2896
_refine_ls_number_restraints 0
_refine_ls_restrained_S_all 1.040
_refine_ls_R_factor_all 0.1194
_refine_ls_R_factor_gt 0.0776
_refine_ls_shift/su_max 0.000
_refine_ls_shift/su_mean 0.000
_refine_ls_structure_factor_coef Fsqd
_refine_ls_weighting_details 'w=1/[\s^2^(Fo^2^)+(0.1007P)^2^+1.0134P] where P=(Fo^2^+2Fc^2^)/3'
_refine_ls_weighting_scheme calc
_refine_ls_wR_factor_gt 0.1893
_refine_ls_wR_factor_ref 0.2094
_reflns_Friedel_coverage 0.000
_reflns_number_gt 1884
_reflns_number_total 2896
_reflns_threshold_expression 'I > 2\s(I)'
_cod_data_source_file jo7b02343_si_002.cif
_cod_data_source_block 160111b_Compound_9d
_cod_depositor_comments
;
The following automatic conversions were performed:

'_exptl_absorpt_correction_type' value 'MULTI-SCAN' changed to
'multi-scan' according to
/home/data/users/saulius/crontab/automatic-downloads/rss-feeds/ACS/lib/dictionaries/cif_core.dic
dictionary named 'cif_core.dic' version 2.4.2 from 2011-04-26.

Automatic conversion script
Id: cif_fix_values 4973 2017-02-22 13:04:09Z antanas 

 Adding full bibliography for 4033111--4033119.cif.
;
_cod_database_code 4033113
_shelx_shelxl_version_number 2014/7
_shelx_space_group_comment
; 
The symmetry employed for this shelxl refinement is uniquely defined 
by the following loop, which should always be used as a source of 
symmetry information in preference to the above space-group names. 
They are only intended as comments. 
;
_shelx_estimated_absorpt_t_min 0.992
_shelx_estimated_absorpt_t_max 0.994

loop_
_space_group_symop_operation_xyz
'x, y, z'
'-x, y+1/2, -z+1/2'
'-x, -y, -z'
'x, -y-1/2, z-1/2'

loop_
_atom_site_label
_atom_site_type_symbol
_atom_site_fract_x
_atom_site_fract_y
_atom_site_fract_z
_atom_site_U_iso_or_equiv
_atom_site_adp_type
_atom_site_occupancy
_atom_site_site_symmetry_order
_atom_site_calc_flag
_atom_site_refinement_flags_posn
_atom_site_refinement_flags_adp
O1 O 0.7463(3) 0.54252(13) 0.49542(17) 0.0565(7) Uani 1 1 d . .
C1 C 0.9122(4) 0.2963(2) 0.3452(3) 0.0539(9) Uani 1 1 d . .
H1 H 1.0105 0.2671 0.3221 0.065 Uiso 1 1 calc R U
N1 N 0.6074(3) 0.30107(14) 0.40102(17) 0.0365(6) Uani 1 1 d . .
B1 B 0.7477(5) 0.2497(2) 0.3682(2) 0.0398(9) Uani 1 1 d . .
N2 N 0.8522(4) 0.56622(16) 0.3456(2) 0.0492(7) Uani 1 1 d . .
C2 C 0.9203(4) 0.3800(2) 0.3576(3) 0.0505(9) Uani 1 1 d . .
H2 H 1.0246 0.4088 0.3425 0.061 Uiso 1 1 calc R U
C4 C 0.6271(4) 0.38440(17) 0.41354(19) 0.0347(7) Uani 1 1 d . .
H4 H 0.5323 0.4153 0.4380 0.042 Uiso 1 1 calc R U
C3 C 0.7770(4) 0.42522(17) 0.3925(2) 0.0361(7) Uani 1 1 d . .
C5 C 0.7876(4) 0.51576(18) 0.4152(2) 0.0395(7) Uani 1 1 d . .
C7 C 0.8530(5) 0.5459(2) 0.2403(3) 0.0659(11) Uani 1 1 d . .
H7A H 0.7851 0.5876 0.2017 0.099 Uiso 1 1 calc R U
H7B H 0.7998 0.4910 0.2288 0.099 Uiso 1 1 calc R U
H7C H 0.9746 0.5453 0.2197 0.099 Uiso 1 1 calc R U
C6 C 0.8925(5) 0.6519(2) 0.3714(3) 0.0714(12) Uani 1 1 d . .
H6A H 0.9831 0.6729 0.3289 0.107 Uiso 1 1 calc R U
H6B H 0.9358 0.6550 0.4411 0.107 Uiso 1 1 calc R U
H6C H 0.7858 0.6857 0.3615 0.107 Uiso 1 1 calc R U
C8 C 0.7227(4) 0.15210(18) 0.3603(2) 0.0389(7) Uani 1 1 d . .
C9 C 0.6619(4) 0.11471(19) 0.2717(2) 0.0421(8) Uani 1 1 d . .
C10 C 0.6448(5) 0.0291(2) 0.2660(3) 0.0552(9) Uani 1 1 d . .
H10 H 0.6042 0.0046 0.2049 0.066 Uiso 1 1 calc R U
C11 C 0.6849(5) -0.0214(2) 0.3463(3) 0.0603(10) Uani 1 1 d . .
C12 C 0.7460(6) 0.0161(2) 0.4337(3) 0.0663(11) Uani 1 1 d . .
H12 H 0.7749 -0.0177 0.4899 0.080 Uiso 1 1 calc R U
C13 C 0.7665(5) 0.1010(2) 0.4420(2) 0.0539(9) Uani 1 1 d . .
C14 C 0.6118(6) 0.1665(2) 0.1811(3) 0.0665(11) Uani 1 1 d . .
H14A H 0.5756 0.1298 0.1256 0.100 Uiso 1 1 calc R U
H14B H 0.7132 0.1998 0.1632 0.100 Uiso 1 1 calc R U
H14C H 0.5140 0.2034 0.1955 0.100 Uiso 1 1 calc R U
C15 C 0.6659(7) -0.1147(2) 0.3374(4) 0.0988(16) Uani 1 1 d . .
H15A H 0.5446 -0.1285 0.3150 0.148 Uiso 1 1 calc R U
H15B H 0.6936 -0.1404 0.4023 0.148 Uiso 1 1 calc R U
H15C H 0.7470 -0.1357 0.2893 0.148 Uiso 1 1 calc R U
C16 C 0.8372(8) 0.1384(3) 0.5393(3) 0.1001(18) Uani 1 1 d . .
H16A H 0.9063 0.1881 0.5259 0.150 Uiso 1 1 calc R U
H16B H 0.9122 0.0977 0.5754 0.150 Uiso 1 1 calc R U
H16C H 0.7386 0.1535 0.5795 0.150 Uiso 1 1 calc R U
C17 C 0.4351(5) 0.2665(2) 0.4242(3) 0.0613(10) Uani 1 1 d . .
H17A H 0.3547 0.3119 0.4388 0.092 Uiso 1 1 calc R U
H17B H 0.4498 0.2299 0.4821 0.092 Uiso 1 1 calc R U
H17C H 0.3862 0.2347 0.3672 0.092 Uiso 1 1 calc R U

loop_
_atom_site_aniso_label
_atom_site_aniso_U_11
_atom_site_aniso_U_22
_atom_site_aniso_U_33
_atom_site_aniso_U_23
_atom_site_aniso_U_13
_atom_site_aniso_U_12
O1 0.0719(17) 0.0456(14) 0.0537(15) -0.0211(11) 0.0198(12) -0.0094(11)
C1 0.041(2) 0.042(2) 0.079(3) -0.0186(17) 0.0047(17) 0.0071(15)
N1 0.0412(15) 0.0341(14) 0.0343(13) -0.0011(11) 0.0025(11) -0.0003(11)
B1 0.047(2) 0.0371(19) 0.0339(18) -0.0040(15) -0.0070(15) 0.0082(16)
N2 0.0559(17) 0.0375(15) 0.0552(17) -0.0053(13) 0.0123(13) -0.0065(13)
C2 0.0380(18) 0.043(2) 0.071(2) -0.0149(16) 0.0028(16) -0.0038(14)
C4 0.0457(18) 0.0304(16) 0.0282(15) -0.0028(12) 0.0041(13) 0.0067(13)
C3 0.0382(17) 0.0361(17) 0.0337(16) -0.0063(12) -0.0020(13) 0.0010(13)
C5 0.0389(17) 0.0364(17) 0.0431(18) -0.0093(14) 0.0017(14) 0.0002(13)
C7 0.080(3) 0.062(2) 0.057(2) -0.0009(18) 0.017(2) -0.006(2)
C6 0.075(3) 0.040(2) 0.102(3) -0.007(2) 0.026(2) -0.0177(19)
C8 0.0440(18) 0.0348(16) 0.0380(17) -0.0024(13) 0.0024(13) 0.0038(14)
C9 0.0394(18) 0.0393(18) 0.0468(19) -0.0011(14) -0.0039(14) -0.0003(14)
C10 0.060(2) 0.043(2) 0.062(2) -0.0086(17) -0.0077(18) -0.0119(16)
C11 0.071(3) 0.036(2) 0.075(3) -0.0027(18) 0.014(2) -0.0071(17)
C12 0.102(3) 0.042(2) 0.057(2) 0.0147(18) 0.018(2) 0.012(2)
C13 0.085(3) 0.042(2) 0.0348(18) -0.0015(14) 0.0038(17) 0.0118(18)
C14 0.086(3) 0.057(2) 0.054(2) 0.0007(18) -0.020(2) -0.003(2)
C15 0.130(4) 0.035(2) 0.132(4) 0.007(2) 0.010(3) -0.019(2)
C16 0.185(5) 0.068(3) 0.044(2) -0.009(2) -0.022(3) 0.039(3)
C17 0.064(2) 0.044(2) 0.078(3) -0.0031(18) 0.024(2) -0.0059(17)

loop_
_atom_type_symbol
_atom_type_description
_atom_type_scat_dispersion_real
_atom_type_scat_dispersion_imag
_atom_type_scat_source
C C 0.0033 0.0016 'International Tables Vol C Tables 4.2.6.8 and 6.1.1.4'
H H 0.0000 0.0000 'International Tables Vol C Tables 4.2.6.8 and 6.1.1.4'
B B 0.0013 0.0007 'International Tables Vol C Tables 4.2.6.8 and 6.1.1.4'
N N 0.0061 0.0033 'International Tables Vol C Tables 4.2.6.8 and 6.1.1.4'
O O 0.0106 0.0060 'International Tables Vol C Tables 4.2.6.8 and 6.1.1.4'

loop_
_geom_angle_atom_site_label_1
_geom_angle_atom_site_label_2
_geom_angle_atom_site_label_3
_geom_angle
C2 C1 B1 120.1(3)
C2 C1 H1 120.0
B1 C1 H1 120.0
C4 N1 B1 121.8(3)
C4 N1 C17 116.0(2)
B1 N1 C17 122.1(3)
N1 B1 C1 114.6(3)
N1 B1 C8 120.1(3)
C1 B1 C8 125.3(3)
C5 N2 C6 118.9(3)
C5 N2 C7 124.2(3)
C6 N2 C7 115.8(3)
C1 C2 C3 121.4(3)
C1 C2 H2 119.3
C3 C2 H2 119.3
C3 C4 N1 122.6(3)
C3 C4 H4 118.7
N1 C4 H4 118.7
C4 C3 C2 119.5(3)
C4 C3 C5 117.8(2)
C2 C3 C5 122.5(3)
O1 C5 N2 121.6(3)
O1 C5 C3 120.9(3)
N2 C5 C3 117.5(3)
N2 C7 H7A 109.5
N2 C7 H7B 109.5
H7A C7 H7B 109.5
N2 C7 H7C 109.5
H7A C7 H7C 109.5
H7B C7 H7C 109.5
N2 C6 H6A 109.5
N2 C6 H6B 109.5
H6A C6 H6B 109.5
N2 C6 H6C 109.5
H6A C6 H6C 109.5
H6B C6 H6C 109.5
C9 C8 C13 118.3(3)
C9 C8 B1 121.3(3)
C13 C8 B1 120.4(3)
C10 C9 C8 120.2(3)
C10 C9 C14 119.0(3)
C8 C9 C14 120.8(3)
C11 C10 C9 121.9(3)
C11 C10 H10 119.1
C9 C10 H10 119.1
C10 C11 C12 117.5(3)
C10 C11 C15 120.6(4)
C12 C11 C15 121.9(4)
C13 C12 C11 122.3(3)
C13 C12 H12 118.8
C11 C12 H12 118.8
C12 C13 C8 119.8(3)
C12 C13 C16 119.9(3)
C8 C13 C16 120.4(3)
C9 C14 H14A 109.5
C9 C14 H14B 109.5
H14A C14 H14B 109.5
C9 C14 H14C 109.5
H14A C14 H14C 109.5
H14B C14 H14C 109.5
C11 C15 H15A 109.5
C11 C15 H15B 109.5
H15A C15 H15B 109.5
C11 C15 H15C 109.5
H15A C15 H15C 109.5
H15B C15 H15C 109.5
C13 C16 H16A 109.5
C13 C16 H16B 109.5
H16A C16 H16B 109.5
C13 C16 H16C 109.5
H16A C16 H16C 109.5
H16B C16 H16C 109.5
N1 C17 H17A 109.5
N1 C17 H17B 109.5
H17A C17 H17B 109.5
N1 C17 H17C 109.5
H17A C17 H17C 109.5
H17B C17 H17C 109.5

loop_
_geom_bond_atom_site_label_1
_geom_bond_atom_site_label_2
_geom_bond_distance
O1 C5 1.222(3)
C1 C2 1.359(4)
C1 B1 1.505(5)
C1 H1 0.9500
N1 C4 1.359(3)
N1 B1 1.438(4)
N1 C17 1.473(4)
B1 C8 1.586(4)
N2 C5 1.354(4)
N2 C6 1.451(4)
N2 C7 1.458(4)
C2 C3 1.413(4)
C2 H2 0.9500
C4 C3 1.359(4)
C4 H4 0.9500
C3 C5 1.491(4)
C7 H7A 0.9800
C7 H7B 0.9800
C7 H7C 0.9800
C6 H6A 0.9800
C6 H6B 0.9800
C6 H6C 0.9800
C8 C9 1.393(4)
C8 C13 1.402(4)
C9 C10 1.386(4)
C9 C14 1.511(4)
C10 C11 1.376(5)
C10 H10 0.9500
C11 C12 1.382(5)
C11 C15 1.513(5)
C12 C13 1.379(5)
C12 H12 0.9500
C13 C16 1.515(5)
C14 H14A 0.9800
C14 H14B 0.9800
C14 H14C 0.9800
C15 H15A 0.9800
C15 H15B 0.9800
C15 H15C 0.9800
C16 H16A 0.9800
C16 H16B 0.9800
C16 H16C 0.9800
C17 H17A 0.9800
C17 H17B 0.9800
C17 H17C 0.9800

loop_
_geom_torsion_atom_site_label_1
_geom_torsion_atom_site_label_2
_geom_torsion_atom_site_label_3
_geom_torsion_atom_site_label_4
_geom_torsion
C4 N1 B1 C1 -2.5(4)
C17 N1 B1 C1 178.3(3)
C4 N1 B1 C8 176.6(3)
C17 N1 B1 C8 -2.5(4)
C2 C1 B1 N1 1.1(5)
C2 C1 B1 C8 -178.0(3)
B1 C1 C2 C3 0.4(5)
B1 N1 C4 C3 2.6(4)
C17 N1 C4 C3 -178.2(3)
N1 C4 C3 C2 -1.0(4)
N1 C4 C3 C5 -176.2(3)
C1 C2 C3 C4 -0.5(5)
C1 C2 C3 C5 174.5(3)
C6 N2 C5 O1 7.4(5)
C7 N2 C5 O1 -160.2(3)
C6 N2 C5 C3 -169.6(3)
C7 N2 C5 C3 22.8(5)
C4 C3 C5 O1 47.4(4)
C2 C3 C5 O1 -127.6(3)
C4 C3 C5 N2 -135.5(3)
C2 C3 C5 N2 49.4(4)
N1 B1 C8 C9 92.7(4)
C1 B1 C8 C9 -88.3(4)
N1 B1 C8 C13 -89.2(4)
C1 B1 C8 C13 89.9(4)
C13 C8 C9 C10 0.4(5)
B1 C8 C9 C10 178.6(3)
C13 C8 C9 C14 179.8(3)
B1 C8 C9 C14 -2.1(5)
C8 C9 C10 C11 0.6(5)
C14 C9 C10 C11 -178.8(3)
C9 C10 C11 C12 -0.9(6)
C9 C10 C11 C15 -179.6(4)
C10 C11 C12 C13 0.2(6)
C15 C11 C12 C13 178.9(4)
C11 C12 C13 C8 0.8(6)
C11 C12 C13 C16 -178.9(4)
C9 C8 C13 C12 -1.1(5)
B1 C8 C13 C12 -179.2(3)
C9 C8 C13 C16 178.6(4)
B1 C8 C13 C16 0.4(5)
